data_7160370
loop_
_publ_author_name
'Budakoti, Asha'
'Jha, Priyankar'
'Verma, Meenakshi'
'Vasudev, Prema G.'
'Gupta, Atul'

_publ_section_title
;
 Imidazole-catalyzed construction of bridged bicyclo [3.3.1] ketals
 <i>via</i> formal [3 + 3]-cycloaddition of naphthols and 2-hydroxyl
 chromene derivatives.
;
_journal_issue 12
_journal_name_full 'Organic &amp; biomolecular chemistry'
_journal_page_first 2793
_journal_page_last 2796
_journal_paper_doi 10.1039/d4ob02068e
_journal_volume 23
_journal_year 2025
_chemical_formula_sum 'C22 H18 O3'
_chemical_formula_weight 330.36
_space_group_crystal_system monoclinic
_space_group_IT_number 14
_space_group_name_Hall '-P 2yn'
_space_group_name_H-M_alt 'P 1 21/n 1'
_atom_sites_solution_hydrogens geom
_audit_creation_method SHELXL-2014/7
_audit_update_record
;
2024-07-30 deposited with the CCDC.	2025-02-10 downloaded from the CCDC.
;
_cell_angle_alpha 90
_cell_angle_beta 110.0090(10)
_cell_angle_gamma 90
_cell_formula_units_Z 4
_cell_length_a 9.6299(3)
_cell_length_b 18.4579(5)
_cell_length_c 9.9846(3)
_cell_measurement_reflns_used 43033
_cell_measurement_temperature 300(2)
_cell_measurement_theta_max 67.778
_cell_measurement_theta_min 5.289
_cell_volume 1667.61(9)
_computing_structure_refinement 'SHELXL-2014/7 (Sheldrick, 2014)'
_diffrn_ambient_temperature 300(2)
_diffrn_measured_fraction_theta_full 0.989
_diffrn_measured_fraction_theta_max 0.988
_diffrn_measurement_device_type 'Bruker APEX-II CCD'
_diffrn_measurement_method '\f and \w scan'
_diffrn_radiation_type CuK\a
_diffrn_radiation_wavelength 1.54178
_diffrn_reflns_av_R_equivalents 0.0581
_diffrn_reflns_av_unetI/netI 0.0340
_diffrn_reflns_Laue_measured_fraction_full 0.989
_diffrn_reflns_Laue_measured_fraction_max 0.988
_diffrn_reflns_limit_h_max 11
_diffrn_reflns_limit_h_min -11
_diffrn_reflns_limit_k_max 22
_diffrn_reflns_limit_k_min -22
_diffrn_reflns_limit_l_max 10
_diffrn_reflns_limit_l_min -11
_diffrn_reflns_number 43033
_diffrn_reflns_point_group_measured_fraction_full 0.989
_diffrn_reflns_point_group_measured_fraction_max 0.988
_diffrn_reflns_theta_full 67.679
_diffrn_reflns_theta_max 67.778
_diffrn_reflns_theta_min 5.289
_diffrn_source 'Microfocus sealed tube'
_exptl_absorpt_coefficient_mu 0.696
_exptl_crystal_colour \,Colourless
_exptl_crystal_density_diffrn 1.316
_exptl_crystal_description rectangular
_exptl_crystal_F_000 696
_exptl_crystal_size_max 0.14
_exptl_crystal_size_mid 0.03
_exptl_crystal_size_min 0.01
_refine_diff_density_max 0.277
_refine_diff_density_min -0.299
_refine_diff_density_rms 0.045
_refine_ls_extinction_method none
_refine_ls_goodness_of_fit_ref 1.034
_refine_ls_hydrogen_treatment constr
_refine_ls_matrix_type full
_refine_ls_number_parameters 226
_refine_ls_number_reflns 2981
_refine_ls_number_restraints 0
_refine_ls_restrained_S_all 1.034
_refine_ls_R_factor_all 0.0550
_refine_ls_R_factor_gt 0.0502
_refine_ls_shift/su_max 0.001
_refine_ls_shift/su_mean 0.000
_refine_ls_structure_factor_coef Fsqd
_refine_ls_weighting_details 'w=1/[\s^2^(Fo^2^)+(0.0940P)^2^+0.4662P] where P=(Fo^2^+2Fc^2^)/3'
_refine_ls_weighting_scheme calc
_refine_ls_wR_factor_gt 0.1456
_refine_ls_wR_factor_ref 0.1539
_reflns_Friedel_coverage 0.000
_reflns_number_gt 2653
_reflns_number_total 2981
_reflns_threshold_expression 'I > 2\s(I)'
_cod_data_source_file d4ob02068e2.cif
_cod_data_source_block shelx
_cod_depositor_comments 'Adding full bibliography for 7160369--7160370.cif.'
_cod_original_sg_symbol_H-M 'P 21/n'
_cod_database_code 7160370
_shelx_shelxl_version_number 2014/7
_shelx_space_group_comment
;
The symmetry employed for this shelxl refinement is uniquely defined
by the following loop, which should always be used as a source of
symmetry information in preference to the above space-group names.
They are only intended as comments.
;

loop_
_space_group_symop_operation_xyz
'x, y, z'
'-x+1/2, y+1/2, -z+1/2'
'-x, -y, -z'
'x-1/2, -y-1/2, z-1/2'

loop_
_atom_site_label
_atom_site_type_symbol
_atom_site_fract_x
_atom_site_fract_y
_atom_site_fract_z
_atom_site_U_iso_or_equiv
_atom_site_adp_type
_atom_site_occupancy
_atom_site_site_symmetry_order
_atom_site_calc_flag
_atom_site_refinement_flags_posn
_atom_site_refinement_flags_adp
_atom_site_refinement_flags_occupancy
_atom_site_disorder_assembly
_atom_site_disorder_group
O1 O 0.97182(12) 0.10015(6) 0.47201(12) 0.0427(3) Uani 1 1 d . . . . .
O2 O 0.83148(14) 0.11036(6) 0.23385(12) 0.0477(3) Uani 1 1 d . . . . .
C001 C 1.12060(18) 0.11068(8) 0.50240(16) 0.0401(4) Uani 1 1 d . . . . .
C002 C 0.91172(18) 0.12568(9) 0.14615(16) 0.0427(4) Uani 1 1 d . . . . .
C003 C 1.0693(2) 0.21143(9) 0.32522(19) 0.0482(4) Uani 1 1 d . . . . .
H003 H 1.1140 0.2587 0.3212 0.058 Uiso 1 1 calc R U . . .
C004 C 0.8680(2) 0.08700(9) 0.01574(17) 0.0482(4) Uani 1 1 d . . . . .
O3 O 0.9780(2) 0.23821(8) 0.61393(15) 0.0879(6) Uani 1 1 d . . . . .
C005 C 0.86810(17) 0.14513(8) 0.37034(15) 0.0391(4) Uani 1 1 d . . . . .
C006 C 1.0243(2) 0.17514(9) 0.18140(18) 0.0467(4) Uani 1 1 d . . . . .
C007 C 0.9617(2) 0.26500(9) 0.50075(18) 0.0494(4) Uani 1 1 d . . . . .
C008 C 1.17650(19) 0.16438(9) 0.43703(18) 0.0461(4) Uani 1 1 d . . . . .
C009 C 0.7243(2) -0.00439(12) -0.1452(2) 0.0670(6) Uani 1 1 d . . . . .
H009 H 0.6546 -0.0414 -0.1656 0.080 Uiso 1 1 calc R U . . .
C010 C 0.9399(2) 0.10452(11) -0.08344(18) 0.0568(5) Uani 1 1 d . . . . .
C011 C 1.21328(19) 0.06461(9) 0.60253(18) 0.0485(4) Uani 1 1 d . . . . .
H011 H 1.1744 0.0297 0.6469 0.058 Uiso 1 1 calc R U . . .
C012 C 0.92865(19) 0.22100(8) 0.36437(17) 0.0441(4) Uani 1 1 d . . . . .
H012 H 0.8558 0.2477 0.2870 0.053 Uiso 1 1 calc R U . . .
C013 C 1.0529(2) 0.15671(13) -0.0471(2) 0.0650(6) Uani 1 1 d . . . . .
H013 H 1.0986 0.1688 -0.1125 0.078 Uiso 1 1 calc R U . . .
C014 C 0.7605(2) 0.03152(10) -0.01816(18) 0.0539(5) Uani 1 1 d . . . . .
H014 H 0.7141 0.0193 0.0465 0.065 Uiso 1 1 calc R U . . .
C015 C 1.0966(2) 0.18991(11) 0.0826(2) 0.0575(5) Uani 1 1 d . . . . .
H015 H 1.1747 0.2226 0.1065 0.069 Uiso 1 1 calc R U . . .
C016 C 1.3294(2) 0.16989(12) 0.4746(2) 0.0623(5) Uani 1 1 d . . . . .
H016 H 1.3692 0.2055 0.4325 0.075 Uiso 1 1 calc R U . . .
C017 C 0.72788(19) 0.14289(10) 0.40519(18) 0.0483(4) Uani 1 1 d . . . . .
H01A H 0.6543 0.1727 0.3389 0.072 Uiso 1 1 calc R U . . .
H01B H 0.6928 0.0939 0.3987 0.072 Uiso 1 1 calc R U . . .
H01C H 0.7472 0.1607 0.5002 0.072 Uiso 1 1 calc R U . . .
C018 C 1.3645(2) 0.07098(12) 0.6361(2) 0.0614(5) Uani 1 1 d . . . . .
H018 H 1.4277 0.0396 0.7020 0.074 Uiso 1 1 calc R U . . .
C019 C 0.8954(3) 0.06664(15) -0.2152(2) 0.0740(7) Uani 1 1 d . . . . .
H019 H 0.9387 0.0782 -0.2827 0.089 Uiso 1 1 calc R U . . .
C020 C 1.4221(2) 0.12393(13) 0.5722(2) 0.0695(6) Uani 1 1 d . . . . .
H020 H 1.5239 0.1283 0.5956 0.083 Uiso 1 1 calc R U . . .
C021 C 0.7909(3) 0.01395(16) -0.2448(2) 0.0801(8) Uani 1 1 d . . . . .
H021 H 0.7635 -0.0101 -0.3318 0.096 Uiso 1 1 calc R U . . .
C022 C 0.9738(3) 0.34475(11) 0.4862(3) 0.0699(6) Uani 1 1 d . . . . .
H02A H 0.9576 0.3566 0.3883 0.105 Uiso 1 1 calc R U . . .
H02B H 0.9009 0.3686 0.5163 0.105 Uiso 1 1 calc R U . . .
H02C H 1.0706 0.3605 0.5444 0.105 Uiso 1 1 calc R U . . .

loop_
_atom_site_aniso_label
_atom_site_aniso_U_11
_atom_site_aniso_U_22
_atom_site_aniso_U_33
_atom_site_aniso_U_23
_atom_site_aniso_U_13
_atom_site_aniso_U_12
O1 0.0440(6) 0.0409(6) 0.0456(6) 0.0076(4) 0.0184(5) -0.0002(4)
O2 0.0627(7) 0.0524(7) 0.0361(6) -0.0053(5) 0.0273(5) -0.0080(5)
C001 0.0455(8) 0.0402(8) 0.0364(8) -0.0068(6) 0.0162(6) -0.0030(6)
C002 0.0550(9) 0.0464(9) 0.0333(8) 0.0087(6) 0.0235(7) 0.0106(7)
C003 0.0624(10) 0.0382(8) 0.0518(10) 0.0059(7) 0.0298(8) -0.0045(7)
C004 0.0599(10) 0.0544(10) 0.0331(8) 0.0095(7) 0.0194(7) 0.0243(8)
O3 0.1659(18) 0.0568(9) 0.0439(8) -0.0033(6) 0.0396(9) -0.0031(9)
C005 0.0493(8) 0.0411(8) 0.0304(7) 0.0014(6) 0.0184(6) 0.0022(6)
C006 0.0601(10) 0.0449(9) 0.0430(9) 0.0131(7) 0.0279(8) 0.0093(7)
C007 0.0603(10) 0.0450(9) 0.0441(9) -0.0032(7) 0.0193(8) 0.0023(7)
C008 0.0505(9) 0.0469(9) 0.0443(9) -0.0066(7) 0.0209(7) -0.0101(7)
C009 0.0769(13) 0.0709(13) 0.0419(10) -0.0086(9) 0.0057(9) 0.0263(10)
C010 0.0682(12) 0.0735(12) 0.0357(9) 0.0163(8) 0.0267(8) 0.0342(10)
C011 0.0549(10) 0.0472(9) 0.0410(8) -0.0046(7) 0.0135(7) 0.0001(7)
C012 0.0575(10) 0.0404(8) 0.0373(8) 0.0039(6) 0.0200(7) 0.0042(7)
C013 0.0782(13) 0.0826(14) 0.0515(11) 0.0263(10) 0.0443(10) 0.0275(11)
C014 0.0631(10) 0.0585(10) 0.0377(9) -0.0008(7) 0.0143(7) 0.0171(8)
C015 0.0683(12) 0.0593(11) 0.0588(11) 0.0213(9) 0.0395(9) 0.0121(9)
C016 0.0539(11) 0.0713(13) 0.0640(12) -0.0081(9) 0.0231(9) -0.0196(9)
C017 0.0509(9) 0.0572(10) 0.0426(9) 0.0006(7) 0.0237(7) 0.0046(7)
C018 0.0527(10) 0.0705(12) 0.0518(10) -0.0073(9) 0.0061(8) 0.0059(9)
C019 0.0863(15) 0.1061(18) 0.0350(10) 0.0100(10) 0.0277(10) 0.0434(14)
C020 0.0455(10) 0.0891(15) 0.0695(13) -0.0151(11) 0.0140(9) -0.0094(10)
C021 0.0960(17) 0.1023(18) 0.0346(10) -0.0078(10) 0.0127(10) 0.0441(15)
C022 0.0903(16) 0.0481(11) 0.0658(13) -0.0082(9) 0.0195(11) -0.0082(10)

loop_
_atom_type_symbol
_atom_type_description
_atom_type_scat_dispersion_real
_atom_type_scat_dispersion_imag
_atom_type_scat_source
C C 0.0181 0.0091 'International Tables Vol C Tables 4.2.6.8 and 6.1.1.4'
H H 0.0000 0.0000 'International Tables Vol C Tables 4.2.6.8 and 6.1.1.4'
O O 0.0492 0.0322 'International Tables Vol C Tables 4.2.6.8 and 6.1.1.4'

loop_
_geom_angle_atom_site_label_1
_geom_angle_atom_site_label_2
_geom_angle_atom_site_label_3
_geom_angle
_geom_angle_site_symmetry_1
_geom_angle_site_symmetry_3
_geom_angle_publ_flag
C001 O1 C005 120.00(12) . . ?
C002 O2 C005 120.06(12) . . ?
O1 C001 C011 116.09(14) . . ?
O1 C001 C008 122.59(15) . . ?
C011 C001 C008 121.32(16) . . ?
C006 C002 O2 122.66(15) . . ?
C006 C002 C004 122.20(15) . . ?
O2 C002 C004 115.14(15) . . ?
C006 C003 C008 110.48(14) . . ?
C006 C003 C012 107.51(14) . . ?
C008 C003 C012 108.42(13) . . ?
C014 C004 C002 123.27(15) . . ?
C014 C004 C010 119.22(17) . . ?
C002 C004 C010 117.50(18) . . ?
O1 C005 O2 107.50(12) . . ?
O1 C005 C017 106.57(12) . . ?
O2 C005 C017 104.98(13) . . ?
O1 C005 C012 112.28(13) . . ?
O2 C005 C012 110.24(12) . . ?
C017 C005 C012 114.77(13) . . ?
C002 C006 C015 119.01(17) . . ?
C002 C006 C003 119.08(14) . . ?
C015 C006 C003 121.91(17) . . ?
O3 C007 C022 120.88(17) . . ?
O3 C007 C012 123.04(16) . . ?
C022 C007 C012 116.08(16) . . ?
C016 C008 C001 117.92(17) . . ?
C016 C008 C003 123.33(16) . . ?
C001 C008 C003 118.70(15) . . ?
C014 C009 C021 120.6(2) . . ?
C013 C010 C019 122.57(19) . . ?
C013 C010 C004 119.58(17) . . ?
C019 C010 C004 117.8(2) . . ?
C018 C011 C001 119.28(17) . . ?
C007 C012 C005 114.86(13) . . ?
C007 C012 C003 110.75(14) . . ?
C005 C012 C003 106.56(13) . . ?
C015 C013 C010 120.88(16) . . ?
C009 C014 C004 120.50(19) . . ?
C013 C015 C006 120.71(19) . . ?
C020 C016 C008 121.19(19) . . ?
C011 C018 C020 120.22(19) . . ?
C021 C019 C010 121.4(2) . . ?
C016 C020 C018 120.05(18) . . ?
C019 C021 C009 120.4(2) . . ?

loop_
_geom_bond_atom_site_label_1
_geom_bond_atom_site_label_2
_geom_bond_distance
_geom_bond_site_symmetry_2
_geom_bond_publ_flag
O1 C001 1.3730(19) . ?
O1 C005 1.4224(18) . ?
O2 C002 1.3808(18) . ?
O2 C005 1.4369(18) . ?
C001 C011 1.381(2) . ?
C001 C008 1.392(2) . ?
C002 C006 1.368(2) . ?
C002 C004 1.417(2) . ?
C003 C006 1.508(2) . ?
C003 C008 1.509(2) . ?
C003 C012 1.543(2) . ?
C004 C014 1.412(3) . ?
C004 C010 1.426(2) . ?
O3 C007 1.194(2) . ?
C005 C017 1.506(2) . ?
C005 C012 1.526(2) . ?
C006 C015 1.415(2) . ?
C007 C022 1.488(3) . ?
C007 C012 1.523(2) . ?
C008 C016 1.394(3) . ?
C009 C014 1.367(3) . ?
C009 C021 1.396(4) . ?
C010 C013 1.405(3) . ?
C010 C019 1.421(3) . ?
C011 C018 1.383(3) . ?
C013 C015 1.363(3) . ?
C016 C020 1.368(3) . ?
C018 C020 1.382(3) . ?
C019 C021 1.357(4) . ?

loop_
_geom_hbond_atom_site_label_D
_geom_hbond_atom_site_label_H
_geom_hbond_atom_site_label_A
_geom_hbond_distance_DH
_geom_hbond_distance_HA
_geom_hbond_distance_DA
_geom_hbond_angle_DHA
_geom_hbond_site_symmetry_A
C017 H01C O3 0.96 2.56 3.132(3) 118.3 .
C022 H02C O2 0.96 2.63 3.583(3) 171.1 4_666

loop_
_geom_torsion_atom_site_label_1
_geom_torsion_atom_site_label_2
_geom_torsion_atom_site_label_3
_geom_torsion_atom_site_label_4
_geom_torsion
_geom_torsion_site_symmetry_1
_geom_torsion_site_symmetry_2
_geom_torsion_site_symmetry_3
_geom_torsion_site_symmetry_4
_geom_torsion_publ_flag
C005 O1 C001 C011 179.92(13) . . . . ?
C005 O1 C001 C008 -0.1(2) . . . . ?
C005 O2 C002 C006 -2.1(2) . . . . ?
C005 O2 C002 C004 178.60(13) . . . . ?
C006 C002 C004 C014 174.66(15) . . . . ?
O2 C002 C004 C014 -6.0(2) . . . . ?
C006 C002 C004 C010 -3.8(2) . . . . ?
O2 C002 C004 C010 175.56(13) . . . . ?
C001 O1 C005 O2 91.48(15) . . . . ?
C001 O1 C005 C017 -156.40(13) . . . . ?
C001 O1 C005 C012 -29.93(18) . . . . ?
C002 O2 C005 O1 -90.89(15) . . . . ?
C002 O2 C005 C017 155.91(14) . . . . ?
C002 O2 C005 C012 31.79(18) . . . . ?
O2 C002 C006 C015 -177.26(14) . . . . ?
C004 C002 C006 C015 2.0(2) . . . . ?
O2 C002 C006 C003 3.7(2) . . . . ?
C004 C002 C006 C003 -177.02(14) . . . . ?
C008 C003 C006 C002 84.21(18) . . . . ?
C012 C003 C006 C002 -33.92(19) . . . . ?
C008 C003 C006 C015 -94.79(18) . . . . ?
C012 C003 C006 C015 147.08(15) . . . . ?
O1 C001 C008 C016 -179.33(15) . . . . ?
C011 C001 C008 C016 0.7(2) . . . . ?
O1 C001 C008 C003 -1.9(2) . . . . ?
C011 C001 C008 C003 178.13(15) . . . . ?
C006 C003 C008 C016 92.2(2) . . . . ?
C012 C003 C008 C016 -150.27(17) . . . . ?
C006 C003 C008 C001 -85.17(18) . . . . ?
C012 C003 C008 C001 32.4(2) . . . . ?
C014 C004 C010 C013 -176.35(16) . . . . ?
C002 C004 C010 C013 2.1(2) . . . . ?
C014 C004 C010 C019 2.3(2) . . . . ?
C002 C004 C010 C019 -179.20(15) . . . . ?
O1 C001 C011 C018 178.57(14) . . . . ?
C008 C001 C011 C018 -1.4(2) . . . . ?
O3 C007 C012 C005 19.2(3) . . . . ?
C022 C007 C012 C005 -161.04(17) . . . . ?
O3 C007 C012 C003 -101.5(2) . . . . ?
C022 C007 C012 C003 78.2(2) . . . . ?
O1 C005 C012 C007 -64.05(17) . . . . ?
O2 C005 C012 C007 176.12(13) . . . . ?
C017 C005 C012 C007 57.86(19) . . . . ?
O1 C005 C012 C003 58.99(16) . . . . ?
O2 C005 C012 C003 -60.84(16) . . . . ?
C017 C005 C012 C003 -179.10(13) . . . . ?
C006 C003 C012 C007 -173.60(13) . . . . ?
C008 C003 C012 C007 66.94(17) . . . . ?
C006 C003 C012 C005 60.82(15) . . . . ?
C008 C003 C012 C005 -58.63(16) . . . . ?
C019 C010 C013 C015 -177.42(17) . . . . ?
C004 C010 C013 C015 1.2(3) . . . . ?
C021 C009 C014 C004 -1.1(3) . . . . ?
C002 C004 C014 C009 -179.25(15) . . . . ?
C010 C004 C014 C009 -0.8(2) . . . . ?
C010 C013 C015 C006 -3.0(3) . . . . ?
C002 C006 C015 C013 1.5(3) . . . . ?
C003 C006 C015 C013 -179.52(16) . . . . ?
C001 C008 C016 C020 0.2(3) . . . . ?
C003 C008 C016 C020 -177.15(18) . . . . ?
C001 C011 C018 C020 1.3(3) . . . . ?
C013 C010 C019 C021 176.71(19) . . . . ?
C004 C010 C019 C021 -1.9(3) . . . . ?
C008 C016 C020 C018 -0.3(3) . . . . ?
C011 C018 C020 C016 -0.5(3) . . . . ?
C010 C019 C021 C009 0.0(3) . . . . ?
C014 C009 C021 C019 1.6(3) . . . . ?
